data_7226453
loop_
_publ_author_name
'Packiaraj, S.'
'Pushpaveni, A.'
'Govindarajan, S.'
'Rawson, J. M.'

_publ_section_title
;
 Structural and anti-oxidant properties of guanidinium
 pyrazole-3,5-dicarboxylates
;
_journal_issue 41
_journal_name_full CrystEngComm
_journal_page_first 7978
_journal_paper_doi 10.1039/C6CE00290K
_journal_volume 18
_journal_year 2016
_chemical_formula_moiety 'C5 H2 N2 O4, 2(C H7 N4), H2 O'
_chemical_formula_sum 'C7 H18 N10 O5'
_chemical_formula_weight 322.31
_chemical_name_systematic
;
 ?
;
_space_group_crystal_system triclinic
_space_group_IT_number 2
_space_group_name_Hall '-P 1'
_space_group_name_H-M_alt 'P -1'
_symmetry_space_group_name_Hall '-P 1'
_symmetry_space_group_name_H-M 'P -1'
_atom_sites_solution_hydrogens difmap
_atom_sites_solution_primary direct
_audit_creation_method SHELXL-2013
_audit_update_record
;
2014-06-16 deposited with the CCDC.
2016-09-05 downloaded from the CCDC.
;
_cell_angle_alpha 71.941(2)
_cell_angle_beta 89.275(2)
_cell_angle_gamma 84.754(2)
_cell_formula_units_Z 2
_cell_length_a 3.9966(2)
_cell_length_b 12.0312(6)
_cell_length_c 15.5723(9)
_cell_measurement_reflns_used 9924
_cell_measurement_temperature 173(2)
_cell_measurement_theta_max 30.46
_cell_measurement_theta_min 3.41
_cell_volume 708.81(7)
_computing_cell_refinement 'Bruker SAINT'
_computing_data_collection 'Bruker APEX2'
_computing_data_reduction 'Bruker SAINT'
_computing_molecular_graphics 'Bruker SHELXTL'
_computing_publication_material 'Bruker SHELXTL'
_computing_structure_refinement 'SHELXL-2013 (Sheldrick 2013)'
_computing_structure_solution 'SHELXS-97 (Sheldrick 2008)'
_diffrn_ambient_temperature 173(2)
_diffrn_measured_fraction_theta_full 0.997
_diffrn_measured_fraction_theta_max 0.993
_diffrn_measurement_device_type 'Bruker APEX-II Photon CCD'
_diffrn_measurement_method 'phi and omega scans'
_diffrn_radiation_type MoK\a
_diffrn_radiation_wavelength 0.71073
_diffrn_reflns_av_R_equivalents 0.0573
_diffrn_reflns_av_unetI/netI 0.0322
_diffrn_reflns_Laue_measured_fraction_full 0.997
_diffrn_reflns_Laue_measured_fraction_max 0.993
_diffrn_reflns_limit_h_max 5
_diffrn_reflns_limit_h_min -5
_diffrn_reflns_limit_k_max 17
_diffrn_reflns_limit_k_min -17
_diffrn_reflns_limit_l_max 22
_diffrn_reflns_limit_l_min -22
_diffrn_reflns_number 29616
_diffrn_reflns_point_group_measured_fraction_full 0.997
_diffrn_reflns_point_group_measured_fraction_max 0.993
_diffrn_reflns_theta_full 25.242
_diffrn_reflns_theta_max 30.552
_diffrn_reflns_theta_min 3.411
_exptl_absorpt_coefficient_mu 0.127
_exptl_absorpt_correction_T_max 0.714
_exptl_absorpt_correction_T_min 0.695
_exptl_absorpt_correction_type multi-scan
_exptl_absorpt_process_details sadabs
_exptl_crystal_colour white
_exptl_crystal_density_diffrn 1.510
_exptl_crystal_description plate
_exptl_crystal_F_000 340
_exptl_crystal_size_max 0.500
_exptl_crystal_size_mid 0.303
_exptl_crystal_size_min 0.070
_refine_diff_density_max 0.472
_refine_diff_density_min -0.267
_refine_diff_density_rms 0.058
_refine_ls_extinction_method none
_refine_ls_goodness_of_fit_ref 0.990
_refine_ls_hydrogen_treatment refxyz
_refine_ls_matrix_type full
_refine_ls_number_parameters 258
_refine_ls_number_reflns 4324
_refine_ls_number_restraints 16
_refine_ls_restrained_S_all 0.988
_refine_ls_R_factor_all 0.0532
_refine_ls_R_factor_gt 0.0413
_refine_ls_shift/su_max 0.001
_refine_ls_shift/su_mean 0.000
_refine_ls_structure_factor_coef Fsqd
_refine_ls_weighting_details 'w=1/[\s^2^(Fo^2^)+(0.0693P)^2^+0.2559P] where P=(Fo^2^+2Fc^2^)/3'
_refine_ls_weighting_scheme calc
_refine_ls_wR_factor_gt 0.1095
_refine_ls_wR_factor_ref 0.1196
_reflns_Friedel_coverage 0.000
_reflns_number_gt 3575
_reflns_number_total 4324
_reflns_threshold_expression 'I > 2\s(I)'
_cod_data_source_file c6ce00290k2.cif
_cod_data_source_block PAG
_cod_depositor_comments
;Adding full bibliography for 7226450--7226453.cif.

The following automatic conversions were performed:

'_atom_sites_solution_primary' value 'direct methods' was changed to
'direct'.

Automatic conversion script
Id: cif_fix_values 6452 2018-10-05 10:23:21Z andrius 
;
_cod_database_code 7226453
_shelx_space_group_comment
;
The symmetry employed for this shelxl refinement is uniquely defined
by the following loop, which should always be used as a source of
symmetry information in preference to the above space-group names.
They are only intended as comments.
;
_shelx_estimated_absorpt_t_min 0.470
_shelx_estimated_absorpt_t_max 0.916
_shelxl_version_number 2013-3

loop_
_space_group_symop_operation_xyz
'x, y, z'
'-x, -y, -z'

loop_
_atom_site_label
_atom_site_type_symbol
_atom_site_fract_x
_atom_site_fract_y
_atom_site_fract_z
_atom_site_U_iso_or_equiv
_atom_site_adp_type
_atom_site_occupancy
_atom_site_site_symmetry_order
_atom_site_calc_flag
_atom_site_refinement_flags_posn
_atom_site_refinement_flags_adp
O1 O 0.8147(2) 0.42518(7) 0.13454(6) 0.02309(19) Uani 1 1 d . .
N1 N 0.5446(3) 0.26987(8) 0.35524(6) 0.0184(2) Uani 1 1 d . .
C1 C 0.6884(3) 0.41362(9) 0.21073(7) 0.0163(2) Uani 1 1 d . .
O2 O 0.5858(3) 0.49700(7) 0.23974(6) 0.0246(2) Uani 1 1 d . .
N2 N 0.5486(3) 0.15250(8) 0.38761(6) 0.0181(2) Uani 1 1 d D .
H2 H 0.494(4) 0.1217(13) 0.4437(7) 0.022 Uiso 1 1 d D U
C2 C 0.6568(3) 0.29095(9) 0.27039(7) 0.0153(2) Uani 1 1 d . .
O3 O 0.7461(2) -0.07175(7) 0.28325(5) 0.02034(18) Uani 1 1 d . .
C3 C 0.7311(3) 0.18631(9) 0.24926(7) 0.0167(2) Uani 1 1 d D .
H3 H 0.819(4) 0.1763(14) 0.1914(11) 0.025(4) Uiso 1 1 d D .
O4 O 0.5919(3) -0.09010(7) 0.42502(6) 0.02361(19) Uani 1 1 d . .
C4 C 0.6565(3) 0.09866(9) 0.32642(7) 0.0154(2) Uani 1 1 d . .
C5 C 0.6679(3) -0.03035(9) 0.34693(7) 0.0159(2) Uani 1 1 d . .
N11 N -0.0855(3) 0.85018(9) 0.02815(7) 0.0255(2) Uani 1 1 d D .
H11A H -0.172(4) 0.8720(15) -0.0253(8) 0.031 Uiso 1 1 d D U
H11B H 0.005(4) 0.8964(13) 0.0517(11) 0.031 Uiso 1 1 d D U
C11 C -0.0287(3) 0.73595(9) 0.07060(7) 0.0168(2) Uani 1 1 d . .
N12 N 0.1277(3) 0.69976(9) 0.15128(7) 0.0229(2) Uani 1 1 d D .
H12A H 0.214(4) 0.7545(12) 0.1669(11) 0.028 Uiso 1 1 d D U
H12B H 0.220(4) 0.6278(10) 0.1694(11) 0.028 Uiso 1 1 d D U
N13 N -0.1273(3) 0.65738(8) 0.03512(6) 0.0195(2) Uani 1 1 d D .
H13 H -0.133(4) 0.5854(10) 0.0699(10) 0.023 Uiso 1 1 d D U
N14 N -0.3034(3) 0.69958(9) -0.04871(7) 0.0221(2) Uani 1 1 d D .
H14A H -0.180(4) 0.6684(14) -0.0862(10) 0.026 Uiso 1 1 d D U
H14B H -0.498(4) 0.6656(14) -0.0414(11) 0.026 Uiso 1 1 d D U
N21 N 0.3132(3) 0.53618(8) 0.39094(7) 0.0195(2) Uani 1 1 d D .
H21A H 0.381(4) 0.5033(13) 0.3503(9) 0.023 Uiso 1 1 d D U
H21B H 0.186(4) 0.5040(13) 0.4354(9) 0.023 Uiso 1 1 d D U
C21 C 0.3932(3) 0.64430(9) 0.37792(7) 0.0149(2) Uani 1 1 d . .
N22 N 0.5920(3) 0.69403(8) 0.30984(7) 0.0192(2) Uani 1 1 d D .
H22A H 0.658(4) 0.7625(10) 0.3051(11) 0.023 Uiso 1 1 d D U
H22B H 0.685(4) 0.6499(13) 0.2799(10) 0.023 Uiso 1 1 d D U
N23 N 0.2773(2) 0.70745(8) 0.43034(7) 0.01801(19) Uani 1 1 d D .
H23 H 0.349(4) 0.7756(10) 0.4250(11) 0.022 Uiso 1 1 d D U
N24 N 0.0622(3) 0.65950(9) 0.50190(7) 0.01874(19) Uani 1 1 d . .
H24A H -0.115(4) 0.7120(14) 0.4944(11) 0.022 Uiso 1 1 d . U
H24B H 0.165(4) 0.6582(14) 0.5552(11) 0.022 Uiso 1 1 d . U
O1W O 0.2185(2) 0.96217(8) 0.15073(6) 0.0255(2) Uani 1 1 d D .
H1W H 0.069(4) 0.9582(15) 0.1921(11) 0.031 Uiso 1 1 d D U
H2W H 0.398(4) 0.9651(16) 0.1798(11) 0.031 Uiso 1 1 d D U

loop_
_atom_site_aniso_label
_atom_site_aniso_U_11
_atom_site_aniso_U_22
_atom_site_aniso_U_33
_atom_site_aniso_U_23
_atom_site_aniso_U_13
_atom_site_aniso_U_12
O1 0.0383(5) 0.0141(4) 0.0165(4) -0.0040(3) 0.0093(3) -0.0043(3)
N1 0.0294(5) 0.0118(4) 0.0143(4) -0.0041(3) 0.0041(3) -0.0041(3)
C1 0.0226(5) 0.0112(4) 0.0148(5) -0.0033(3) 0.0015(4) -0.0029(4)
O2 0.0418(5) 0.0123(4) 0.0202(4) -0.0063(3) 0.0079(4) -0.0014(3)
N2 0.0301(5) 0.0116(4) 0.0127(4) -0.0033(3) 0.0053(3) -0.0049(3)
C2 0.0209(5) 0.0119(4) 0.0131(4) -0.0038(3) 0.0019(4) -0.0025(4)
O3 0.0310(4) 0.0136(3) 0.0178(4) -0.0064(3) 0.0056(3) -0.0047(3)
C3 0.0244(5) 0.0122(4) 0.0135(4) -0.0039(3) 0.0038(4) -0.0024(4)
O4 0.0417(5) 0.0142(4) 0.0152(4) -0.0035(3) 0.0067(3) -0.0089(3)
C4 0.0217(5) 0.0120(4) 0.0133(4) -0.0047(3) 0.0024(4) -0.0037(4)
C5 0.0210(5) 0.0123(4) 0.0150(5) -0.0045(4) 0.0018(4) -0.0042(4)
N11 0.0408(6) 0.0140(4) 0.0206(5) -0.0038(4) -0.0063(4) -0.0019(4)
C11 0.0189(5) 0.0153(5) 0.0156(5) -0.0042(4) 0.0038(4) -0.0015(4)
N12 0.0308(5) 0.0182(4) 0.0187(5) -0.0047(4) -0.0044(4) 0.0001(4)
N13 0.0289(5) 0.0138(4) 0.0152(4) -0.0032(3) 0.0014(4) -0.0041(4)
N14 0.0248(5) 0.0250(5) 0.0182(5) -0.0093(4) -0.0013(4) -0.0024(4)
N21 0.0269(5) 0.0135(4) 0.0198(4) -0.0071(3) 0.0066(4) -0.0050(3)
C21 0.0149(5) 0.0133(4) 0.0162(5) -0.0045(4) -0.0029(4) 0.0002(3)
N22 0.0238(5) 0.0155(4) 0.0199(4) -0.0071(3) 0.0042(4) -0.0053(4)
N23 0.0214(5) 0.0137(4) 0.0213(4) -0.0082(3) 0.0033(4) -0.0044(3)
N24 0.0181(4) 0.0201(4) 0.0205(5) -0.0097(4) 0.0034(3) -0.0028(4)
O1W 0.0274(5) 0.0316(5) 0.0189(4) -0.0096(3) 0.0015(3) -0.0042(4)

loop_
_atom_type_symbol
_atom_type_description
_atom_type_scat_dispersion_real
_atom_type_scat_dispersion_imag
_atom_type_scat_source
C C 0.0033 0.0016 'International Tables Vol C Tables 4.2.6.8 and 6.1.1.4'
H H 0.0000 0.0000 'International Tables Vol C Tables 4.2.6.8 and 6.1.1.4'
N N 0.0061 0.0033 'International Tables Vol C Tables 4.2.6.8 and 6.1.1.4'
O O 0.0106 0.0060 'International Tables Vol C Tables 4.2.6.8 and 6.1.1.4'

loop_
_geom_angle_atom_site_label_1
_geom_angle_atom_site_label_2
_geom_angle_atom_site_label_3
_geom_angle
N2 N1 C2 104.56(8)
O1 C1 O2 124.89(10)
O1 C1 C2 116.91(9)
O2 C1 C2 118.19(9)
N1 N2 C4 112.74(9)
N1 N2 H2 117.9(10)
C4 N2 H2 129.3(10)
N1 C2 C3 111.35(9)
N1 C2 C1 121.02(9)
C3 C2 C1 127.63(9)
C4 C3 C2 104.77(9)
C4 C3 H3 127.0(9)
C2 C3 H3 128.2(9)
N2 C4 C3 106.58(9)
N2 C4 C5 121.64(9)
C3 C4 C5 131.75(10)
O4 C5 O3 124.86(10)
O4 C5 C4 118.03(9)
O3 C5 C4 117.08(9)
C11 N11 H11A 118.2(12)
C11 N11 H11B 116.6(12)
H11A N11 H11B 124.0(16)
N13 C11 N11 121.24(11)
N13 C11 N12 119.49(10)
N11 C11 N12 119.27(11)
C11 N12 H12A 114.9(11)
C11 N12 H12B 117.1(11)
H12A N12 H12B 120.6(16)
C11 N13 N14 117.61(9)
C11 N13 H13 118.5(11)
N14 N13 H13 121.6(11)
N13 N14 H14A 104.8(11)
N13 N14 H14B 107.2(11)
H14A N14 H14B 105.7(15)
C21 N21 H21A 116.5(11)
C21 N21 H21B 120.0(11)
H21A N21 H21B 123.3(15)
N21 C21 N23 121.86(10)
N21 C21 N22 120.18(10)
N23 C21 N22 117.95(10)
C21 N22 H22A 119.2(10)
C21 N22 H22B 117.3(11)
H22A N22 H22B 122.0(15)
C21 N23 N24 119.98(9)
C21 N23 H23 121.1(11)
N24 N23 H23 118.6(11)
N23 N24 H24A 105.4(10)
N23 N24 H24B 108.0(10)
H24A N24 H24B 105.3(14)
H1W O1W H2W 101.0(16)

loop_
_geom_bond_atom_site_label_1
_geom_bond_atom_site_label_2
_geom_bond_distance
O1 C1 1.2558(13)
N1 N2 1.3427(12)
N1 C2 1.3452(13)
C1 O2 1.2569(13)
C1 C2 1.4961(14)
N2 C4 1.3546(13)
N2 H2 0.869(10)
C2 C3 1.4026(14)
O3 C5 1.2646(13)
C3 C4 1.3811(14)
C3 H3 1.000(16)
O4 C5 1.2555(13)
C4 C5 1.4809(14)
N11 C11 1.3270(14)
N11 H11A 0.858(10)
N11 H11B 0.861(10)
C11 N13 1.3235(14)
C11 N12 1.3377(15)
N12 H12A 0.869(10)
N12 H12B 0.871(10)
N13 N14 1.4158(14)
N13 H13 0.870(10)
N14 H14A 0.905(13)
N14 H14B 0.900(14)
N21 C21 1.3215(14)
N21 H21A 0.872(10)
N21 H21B 0.864(10)
C21 N23 1.3299(14)
C21 N22 1.3362(14)
N22 H22A 0.870(10)
N22 H22B 0.865(10)
N23 N24 1.4074(13)
N23 H23 0.873(10)
N24 H24A 0.887(18)
N24 H24B 0.926(17)
O1W H1W 0.867(14)
O1W H2W 0.863(15)
